data_7024635
loop_
_publ_author_name
'Adams, Christopher J.'
'Haddow, Mairi F.'
'Hughes, Robert J. I.'
'Kurawa, Mukhtar A.'
'Orpen, A. Guy'

_publ_section_title
;
 Coordination chemistry of platinum and palladium in the solid-state:
 synthesis of imidazole and pyrazole complexes.
;
_journal_issue 15
_journal_name_full 'Dalton transactions (Cambridge, England : 2003)'
_journal_page_first 3714
_journal_page_last 3724
_journal_paper_doi 10.1039/b919665j
_journal_volume 39
_journal_year 2010
_chemical_formula_moiety '2(C3 H5 N2), Cl4 Pt'
_chemical_formula_sum 'C6 H10 Cl4 N4 Pt'
_chemical_formula_weight 475.06
_chemical_name_systematic ' ?'
_space_group_IT_number 2
_symmetry_cell_setting triclinic
_symmetry_space_group_name_Hall '-P 1'
_symmetry_space_group_name_H-M 'P -1'
_cell_angle_alpha 110.2813(19)
_cell_angle_beta 96.859(2)
_cell_angle_gamma 64.110(2)
_cell_formula_units_Z 1
_cell_length_a 7.0225(3)
_cell_length_b 7.6375(3)
_cell_length_c 6.7148(3)
_cell_volume 303.69(2)
_computing_structure_refinement FULLPROF
_diffrn_ambient_temperature 293
_diffrn_radiation_type 'Cu K\a'
_pd_instr_location ' ?'
_pd_meas_2theta_range_inc 0.020011
_pd_meas_2theta_range_max 40.00000
_pd_meas_2theta_range_min 5.10000
_pd_meas_number_of_points 1746
_pd_proc_2theta_range_inc 0.020011
_pd_proc_2theta_range_max 40.0885
_pd_proc_2theta_range_min 5.1885
_pd_proc_ls_pref_orient_corr ' ?'
_pd_proc_ls_prof_R_factor 8.6344
_pd_proc_ls_prof_wR_expected 6.8111
_pd_proc_ls_prof_wR_factor 10.8631
_pd_proc_wavelength 1.540560
_pd_spec_mounting ' ?'
_refine_ls_number_parameters 24
_refine_ls_number_reflns 126
_refine_ls_number_restraints 0
_refine_ls_R_I_factor 6.8426
_cod_data_source_file b919665j.txt
_cod_data_source_block 5
_cod_depositor_comments
;
The following automatic conversions were performed:

'_symmetry_cell_setting' value 'Triclinic' changed to 'triclinic'
according to /home/saulius/struct/CIF-dictionaries/cif_core.dic
dictionary named 'cif_core.dic' version 2.4.2 from 2011-04-26.

Automatic conversion script
Id: cif_fix_values 1891 2012-01-12 08:04:46Z andrius 
;
_cod_original_formula_sum ' C6 H10 Cl4 N4 Pt '
_cod_database_code 7024635
_pd_proc_ls_prof_cr_factor 16.3119
_pd_proc_ls_prof_cwr_factor 17.2363
_pd_proc_ls_prof_cwr_expected 10.8070
_pd_proc_ls_prof_chi2 2.5438
_pd_proc_ls_prof_echi2 2.7446

loop_
_symmetry_equiv_pos_as_xyz
x,y,z
-x,-y,-z

loop_
_atom_site_label
_atom_site_fract_x
_atom_site_fract_y
_atom_site_fract_z
_atom_site_U_iso_or_equiv
_atom_site_occupancy
_atom_site_adp_type
_atom_site_type_symbol
Pt1 0.00000 0.00000 1.00000 0.01900 1.00000 Uiso Pt
Cl1 0.175(2) 0.0577(18) 0.785(2) 0.02533 1.00000 Uiso Cl
Cl2 0.322(3) -0.151(2) 1.132(2) 0.02533 1.00000 Uiso Cl
N1 0.29640 -0.70420 1.27970 0.03800 1.00000 Uiso N
N2 0.22620 -0.39850 1.44540 0.03800 1.00000 Uiso N
C1 0.25040 -0.52650 1.26340 0.03800 1.00000 Uiso C
C2 0.25780 -0.48910 1.58940 0.03800 1.00000 Uiso C
C3 0.30400 -0.68600 1.48250 0.03800 1.00000 Uiso C
H1 0.32330 -0.84280 1.15160 0.06333 1.00000 Uiso H
H2 0.18490 -0.23830 1.47890 0.06333 1.00000 Uiso H
H3 0.23710 -0.49640 1.11870 0.06333 1.00000 Uiso H
H4 0.25070 -0.41840 1.75640 0.06333 1.00000 Uiso H
H5 0.33790 -0.80420 1.54760 0.06333 1.00000 Uiso H

loop_
_atom_type_symbol
_atom_type_scat_Cromer_Mann_a1
_atom_type_scat_Cromer_Mann_b1
_atom_type_scat_Cromer_Mann_a2
_atom_type_scat_Cromer_Mann_b2
_atom_type_scat_Cromer_Mann_a3
_atom_type_scat_Cromer_Mann_b3
_atom_type_scat_Cromer_Mann_a4
_atom_type_scat_Cromer_Mann_b4
_atom_type_scat_Cromer_Mann_c
_atom_type_scat_dispersion_real
_atom_type_scat_dispersion_imag
_atom_type_scat_source
pt 27.00590 1.51293 17.76390 8.81174 15.71310 0.42459 5.78370 38.61030 11.68830 -5.23300 6.92500 International_Tables_for_Crystallography_Vol.C(1991)_Tables_6.1.1.4_and_6.1.1.5
cl 11.46040 0.01040 7.19640 1.16620 6.25560 18.51940 1.64550 47.77840 -9.55740 0.34800 0.70200 International_Tables_for_Crystallography_Vol.C(1991)_Tables_6.1.1.4_and_6.1.1.5
n 12.21260 0.00570 3.13220 9.89330 2.01250 28.99750 1.16630 0.58260 -11.52900 0.02900 0.01800 International_Tables_for_Crystallography_Vol.C(1991)_Tables_6.1.1.4_and_6.1.1.5
c 2.31000 20.84390 1.02000 10.20750 1.58860 0.56870 0.86500 51.65120 0.21560 0.01700 0.00900 International_Tables_for_Crystallography_Vol.C(1991)_Tables_6.1.1.4_and_6.1.1.5
h 0.49300 10.51090 0.32291 26.12570 0.14019 3.14236 0.04081 57.79970 0.00304 0.00000 0.00000 International_Tables_for_Crystallography_Vol.C(1991)_Tables_6.1.1.4_and_6.1.1.5
